data_1513944
loop_
_publ_author_name
'Gulevskaya, Anna V.'
'Tyaglivy, Alexander S.'
'Pozharskii, Alexander F.'
'Nelina-Nemtseva, Julia I'
'Steglenko, Dmitry V.'

_publ_section_title
;
 Heterocyclization of Enediynes Promoted by Sodium Azide: A Case of
 Ambiguity of X-ray Data and Structure Revision.
;
_journal_issue 6
_journal_name_full 'Organic letters'
_journal_page_first 1582
_journal_page_last 1585
_journal_paper_doi 10.1021/ol500125j
_journal_volume 16
_journal_year 2014
_chemical_formula_moiety 'C17 H16 F3 N3'
_chemical_formula_sum 'C17 H16 F3 N3'
_chemical_formula_weight 319.33
_chemical_name_systematic
; 
 ? 
;
_space_group_IT_number 14
_symmetry_cell_setting monoclinic
_symmetry_space_group_name_Hall '-P 2ybc'
_symmetry_space_group_name_H-M 'P 1 21/c 1'
_atom_sites_solution_hydrogens geom
_atom_sites_solution_primary direct
_atom_sites_solution_secondary difmap
_audit_creation_method SHELXL-97
_cell_angle_alpha 90.00
_cell_angle_beta 100.693(2)
_cell_angle_gamma 90.00
_cell_formula_units_Z 8
_cell_length_a 14.4399(10)
_cell_length_b 7.9155(6)
_cell_length_c 26.9248(19)
_cell_measurement_reflns_used 731
_cell_measurement_temperature 100(2)
_cell_measurement_theta_max 27
_cell_measurement_theta_min 3
_cell_volume 3024.0(4)
_computing_cell_refinement 'Bruker SAINT'
_computing_data_collection 'Bruker APEX II'
_computing_data_reduction 'Bruker SAINT'
_computing_molecular_graphics 'SHELXTL  (Sheldrick, 2008)'
_computing_publication_material 'SHELXTL  (Sheldrick, 2008)'
_computing_structure_refinement 'SHELXTL  (Sheldrick, 2008)'
_computing_structure_solution 'SHELXTL  (Sheldrick, 2008)'
_diffrn_ambient_temperature 100(2)
_diffrn_measured_fraction_theta_full 0.993
_diffrn_measured_fraction_theta_max 0.993
_diffrn_measurement_device_type 'Bruker APEX II CCD area detector'
_diffrn_measurement_method 'omega scans'
_diffrn_radiation_monochromator graphite
_diffrn_radiation_source 'fine-focus sealed tube'
_diffrn_radiation_type MoK\a
_diffrn_radiation_wavelength 0.71073
_diffrn_reflns_av_R_equivalents 0.0366
_diffrn_reflns_av_sigmaI/netI 0.0277
_diffrn_reflns_limit_h_max 18
_diffrn_reflns_limit_h_min -18
_diffrn_reflns_limit_k_max 10
_diffrn_reflns_limit_k_min -10
_diffrn_reflns_limit_l_max 34
_diffrn_reflns_limit_l_min -34
_diffrn_reflns_number 30948
_diffrn_reflns_theta_full 27.00
_diffrn_reflns_theta_max 27.00
_diffrn_reflns_theta_min 2.29
_exptl_absorpt_coefficient_mu 0.111
_exptl_absorpt_correction_T_max 0.975
_exptl_absorpt_correction_T_min 0.942
_exptl_absorpt_correction_type multi-scan
_exptl_absorpt_process_details SADABS
_exptl_crystal_colour colorless
_exptl_crystal_density_diffrn 1.403
_exptl_crystal_density_method 'not measured'
_exptl_crystal_description plate
_exptl_crystal_F_000 1328
_exptl_crystal_size_max 0.55
_exptl_crystal_size_mid 0.43
_exptl_crystal_size_min 0.23
_refine_diff_density_max 0.792
_refine_diff_density_min -0.520
_refine_diff_density_rms 0.054
_refine_ls_extinction_method none
_refine_ls_goodness_of_fit_ref 1.007
_refine_ls_hydrogen_treatment constr
_refine_ls_matrix_type full
_refine_ls_number_parameters 421
_refine_ls_number_reflns 6547
_refine_ls_number_restraints 0
_refine_ls_restrained_S_all 1.007
_refine_ls_R_factor_all 0.0626
_refine_ls_R_factor_gt 0.0490
_refine_ls_shift/su_max 0.004
_refine_ls_shift/su_mean 0.000
_refine_ls_structure_factor_coef Fsqd
_refine_ls_weighting_details 'calc w=1/[\s^2^(Fo^2^)+(0.0793P)^2^+2.0121P] where P=(Fo^2^+2Fc^2^)/3'
_refine_ls_weighting_scheme calc
_refine_ls_wR_factor_gt 0.1306
_refine_ls_wR_factor_ref 0.1438
_reflns_number_gt 5267
_reflns_number_total 6547
_reflns_threshold_expression I>2\s(I)
_cod_data_source_file ol500125j_si_006.cif
_cod_data_source_block new
_cod_depositor_comments
;
The following automatic conversions were performed:

'_symmetry_cell_setting' value 'Monoclinic' changed to 'monoclinic'
according to
/usr/data/users/saulius/crontab/automatic-downloads/current/ACS/lib/dictionaries/cif_core.dic
dictionary named 'cif_core.dic' version 2.4.2 from 2011-04-26.

Automatic conversion script
Id: cif_fix_values 2281 2013-09-26 08:29:07Z andrius 
;
_cod_original_sg_symbol_H-M 'P 21/c'
_cod_database_code 1513944

loop_
_symmetry_equiv_pos_as_xyz
'x, y, z'
'-x, y+1/2, -z+1/2'
'-x, -y, -z'
'x, -y-1/2, z-1/2'

loop_
_atom_site_label
_atom_site_type_symbol
_atom_site_fract_x
_atom_site_fract_y
_atom_site_fract_z
_atom_site_U_iso_or_equiv
_atom_site_adp_type
_atom_site_occupancy
_atom_site_symmetry_multiplicity
_atom_site_calc_flag
_atom_site_refinement_flags
_atom_site_disorder_assembly
_atom_site_disorder_group
F1 F 0.0295(3) -0.0518(7) -0.20857(17) 0.0419(4) Uani 0.30 1 d P A 1
F2 F 0.0379(4) 0.2017(7) -0.2332(2) 0.0419(4) Uani 0.30 1 d P A 1
F3 F 0.1221(5) 0.0129(7) -0.2619(2) 0.0419(4) Uani 0.30 1 d P A 1
F1' F 0.0103(3) 0.0291(6) -0.21593(13) 0.0419(4) Uani 0.40 1 d P A 2
F2' F 0.0728(3) 0.2170(5) -0.25475(14) 0.0419(4) Uani 0.40 1 d P A 2
F3' F 0.1183(4) -0.0429(6) -0.25685(18) 0.0419(4) Uani 0.40 1 d P A 2
F1* F 0.0112(3) 0.1187(8) -0.22045(18) 0.0419(4) Uani 0.30 1 d P A 3
F2* F 0.1136(4) 0.1854(6) -0.26549(17) 0.0419(4) Uani 0.30 1 d P A 3
F3* F 0.1035(4) -0.0716(8) -0.2450(2) 0.0419(4) Uani 0.30 1 d P A 3
F4 F 0.47646(8) 0.73783(16) 0.20546(5) 0.0383(3) Uani 1 1 d . . .
F5 F 0.47916(8) 0.47189(16) 0.19228(4) 0.0335(3) Uani 1 1 d . . .
F6 F 0.40577(8) 0.56873(17) 0.24869(4) 0.0331(3) Uani 1 1 d . . .
C1 C 0.37496(12) 0.2365(2) -0.04923(7) 0.0204(4) Uani 1 1 d . . .
N2 N 0.34804(11) 0.3227(2) -0.01074(6) 0.0237(3) Uani 1 1 d . . .
N3 N 0.42037(11) 0.3445(2) 0.02683(6) 0.0239(3) Uani 1 1 d . . .
C18 C 0.09379(11) 0.7100(2) 0.04894(6) 0.0169(3) Uani 1 1 d . . .
N5 N 0.02182(10) 0.80397(19) 0.06012(5) 0.0190(3) Uani 1 1 d . . .
N6 N -0.04358(10) 0.82804(19) 0.01953(5) 0.0189(3) Uani 1 1 d . . .
N1 N 0.49574(10) 0.26984(18) 0.01200(5) 0.0198(3) Uani 1 1 d . . .
C2 C 0.47098(12) 0.2007(2) -0.03558(6) 0.0192(3) Uani 1 1 d . . .
C3 C 0.54145(12) 0.1126(2) -0.05568(7) 0.0203(4) Uani 1 1 d . . .
H3A H 0.5274 0.0617 -0.0882 0.024 Uiso 1 1 calc R . .
C4 C 0.62967(12) 0.1031(2) -0.02718(7) 0.0222(4) Uani 1 1 d . . .
H4A H 0.6777 0.0453 -0.0402 0.027 Uiso 1 1 calc R . .
C5 C 0.65138(12) 0.1780(2) 0.02164(7) 0.0220(4) Uani 1 1 d . . .
H5A H 0.7139 0.1707 0.0403 0.026 Uiso 1 1 calc R . .
C6 C 0.58457(12) 0.2598(2) 0.04219(7) 0.0200(4) Uani 1 1 d . . .
C7 C 0.59503(12) 0.3328(2) 0.09437(7) 0.0232(4) Uani 1 1 d . . .
H7A H 0.5567 0.2650 0.1139 0.028 Uiso 1 1 calc R . .
H7B H 0.5693 0.4491 0.0918 0.028 Uiso 1 1 calc R . .
C8 C 0.69602(13) 0.3386(2) 0.12339(7) 0.0239(4) Uani 1 1 d . . .
H8A H 0.7329 0.4176 0.1062 0.029 Uiso 1 1 calc R . .
H8B H 0.7245 0.2250 0.1228 0.029 Uiso 1 1 calc R . .
C9 C 0.70257(13) 0.3943(3) 0.17818(7) 0.0265(4) Uani 1 1 d . . .
H9A H 0.6659 0.4996 0.1790 0.032 Uiso 1 1 calc R . .
H9B H 0.6742 0.3063 0.1968 0.032 Uiso 1 1 calc R . .
C10 C 0.80409(14) 0.4246(3) 0.20443(8) 0.0325(5) Uani 1 1 d . . .
H10B H 0.8052 0.4602 0.2394 0.049 Uiso 1 1 calc R . .
H10C H 0.8321 0.5132 0.1865 0.049 Uiso 1 1 calc R . .
H10D H 0.8403 0.3200 0.2043 0.049 Uiso 1 1 calc R . .
C11 C 0.30551(12) 0.1895(2) -0.09434(7) 0.0209(4) Uani 1 1 d . . .
C12 C 0.21094(13) 0.1712(2) -0.09015(7) 0.0237(4) Uani 1 1 d . . .
H12A H 0.1930 0.1866 -0.0582 0.028 Uiso 1 1 calc R . .
C13 C 0.14298(13) 0.1309(2) -0.13191(7) 0.0265(4) Uani 1 1 d . . .
H12B H 0.0790 0.1186 -0.1285 0.032 Uiso 1 1 calc R . .
C14 C 0.16863(14) 0.1086(2) -0.17881(7) 0.0274(4) Uani 1 1 d . A .
C15 C 0.26251(14) 0.1230(3) -0.18352(7) 0.0271(4) Uani 1 1 d . . .
H15A H 0.2801 0.1054 -0.2154 0.032 Uiso 1 1 calc R . .
C16 C 0.33065(13) 0.1630(2) -0.14163(7) 0.0250(4) Uani 1 1 d . . .
H16A H 0.3948 0.1724 -0.1450 0.030 Uiso 1 1 calc R . .
C17 C 0.09421(15) 0.0765(3) -0.22463(9) 0.0374(5) Uani 1 1 d . . .
N4 N -0.01287(9) 0.74764(17) -0.01913(5) 0.0162(3) Uani 1 1 d . . .
C19 C 0.07350(11) 0.6712(2) -0.00274(6) 0.0163(3) Uani 1 1 d . . .
C20 C 0.11367(12) 0.5796(2) -0.03871(7) 0.0202(4) Uani 1 1 d . . .
H20B H 0.1720 0.5222 -0.0291 0.024 Uiso 1 1 calc R . .
C21 C 0.06644(12) 0.5759(2) -0.08762(7) 0.0237(4) Uani 1 1 d . . .
H21C H 0.0929 0.5160 -0.1122 0.028 Uiso 1 1 calc R . .
C22 C -0.02140(12) 0.6596(2) -0.10252(6) 0.0213(4) Uani 1 1 d . . .
H22A H -0.0518 0.6567 -0.1370 0.026 Uiso 1 1 calc R . .
C23 C -0.06278(11) 0.7436(2) -0.06835(6) 0.0174(3) Uani 1 1 d . . .
C24 C -0.15801(11) 0.8260(2) -0.07762(6) 0.0187(3) Uani 1 1 d . . .
H24B H -0.1507 0.9454 -0.0667 0.022 Uiso 1 1 calc R . .
H24C H -0.1980 0.7693 -0.0565 0.022 Uiso 1 1 calc R . .
C25 C -0.20847(12) 0.8204(2) -0.13270(6) 0.0202(3) Uani 1 1 d . . .
H25C H -0.1719 0.8866 -0.1536 0.024 Uiso 1 1 calc R . .
H25D H -0.2111 0.7020 -0.1448 0.024 Uiso 1 1 calc R . .
C26 C -0.30822(12) 0.8907(2) -0.13967(7) 0.0219(4) Uani 1 1 d . . .
H26B H -0.3058 1.0081 -0.1268 0.026 Uiso 1 1 calc R . .
H26C H -0.3453 0.8225 -0.1195 0.026 Uiso 1 1 calc R . .
C27 C -0.35762(14) 0.8894(3) -0.19494(7) 0.0299(4) Uani 1 1 d . . .
H27A H -0.4213 0.9355 -0.1977 0.045 Uiso 1 1 calc R . .
H27B H -0.3614 0.7731 -0.2077 0.045 Uiso 1 1 calc R . .
H27C H -0.3219 0.9586 -0.2149 0.045 Uiso 1 1 calc R . .
C28 C 0.17610(11) 0.6701(2) 0.08818(6) 0.0167(3) Uani 1 1 d . . .
C29 C 0.17502(12) 0.7092(2) 0.13890(7) 0.0203(4) Uani 1 1 d . . .
H29B H 0.1196 0.7551 0.1479 0.024 Uiso 1 1 calc R . .
C30 C 0.25374(12) 0.6818(2) 0.17610(6) 0.0201(4) Uani 1 1 d . . .
H30B H 0.2522 0.7091 0.2103 0.024 Uiso 1 1 calc R . .
C31 C 0.33527(12) 0.6139(2) 0.16319(6) 0.0186(3) Uani 1 1 d . . .
C32 C 0.33677(12) 0.5695(2) 0.11344(6) 0.0186(3) Uani 1 1 d . . .
H32A H 0.3918 0.5207 0.1048 0.022 Uiso 1 1 calc R . .
C33 C 0.25744(12) 0.5969(2) 0.07634(6) 0.0183(3) Uani 1 1 d . . .
H33B H 0.2585 0.5653 0.0424 0.022 Uiso 1 1 calc R . .
C34 C 0.42331(12) 0.5974(2) 0.20219(7) 0.0219(4) Uani 1 1 d . . .

loop_
_atom_site_aniso_label
_atom_site_aniso_U_11
_atom_site_aniso_U_22
_atom_site_aniso_U_33
_atom_site_aniso_U_23
_atom_site_aniso_U_13
_atom_site_aniso_U_12
F1 0.0414(8) 0.0451(11) 0.0349(8) -0.0045(9) -0.0038(6) 0.0035(9)
F2 0.0414(8) 0.0451(11) 0.0349(8) -0.0045(9) -0.0038(6) 0.0035(9)
F3 0.0414(8) 0.0451(11) 0.0349(8) -0.0045(9) -0.0038(6) 0.0035(9)
F1' 0.0414(8) 0.0451(11) 0.0349(8) -0.0045(9) -0.0038(6) 0.0035(9)
F2' 0.0414(8) 0.0451(11) 0.0349(8) -0.0045(9) -0.0038(6) 0.0035(9)
F3' 0.0414(8) 0.0451(11) 0.0349(8) -0.0045(9) -0.0038(6) 0.0035(9)
F1* 0.0414(8) 0.0451(11) 0.0349(8) -0.0045(9) -0.0038(6) 0.0035(9)
F2* 0.0414(8) 0.0451(11) 0.0349(8) -0.0045(9) -0.0038(6) 0.0035(9)
F3* 0.0414(8) 0.0451(11) 0.0349(8) -0.0045(9) -0.0038(6) 0.0035(9)
F4 0.0274(6) 0.0361(7) 0.0453(7) 0.0049(5) -0.0094(5) -0.0126(5)
F5 0.0248(6) 0.0423(7) 0.0311(6) -0.0042(5) -0.0008(5) 0.0129(5)
F6 0.0231(5) 0.0567(8) 0.0187(5) 0.0048(5) 0.0017(4) 0.0040(5)
C1 0.0219(8) 0.0178(8) 0.0235(9) 0.0018(7) 0.0093(7) 0.0013(7)
N2 0.0242(8) 0.0238(8) 0.0240(8) -0.0015(6) 0.0065(6) 0.0018(6)
N3 0.0215(7) 0.0245(8) 0.0271(8) -0.0020(6) 0.0082(6) 0.0023(6)
C18 0.0159(8) 0.0168(8) 0.0185(8) -0.0008(6) 0.0043(6) -0.0030(6)
N5 0.0163(7) 0.0220(7) 0.0185(7) -0.0001(6) 0.0024(5) 0.0002(5)
N6 0.0180(7) 0.0209(7) 0.0180(7) -0.0023(6) 0.0039(5) 0.0011(6)
N1 0.0219(7) 0.0171(7) 0.0220(8) 0.0000(6) 0.0082(6) -0.0004(6)
C2 0.0223(8) 0.0152(8) 0.0208(8) 0.0037(6) 0.0062(7) -0.0023(6)
C3 0.0224(8) 0.0187(8) 0.0215(8) 0.0013(7) 0.0086(7) -0.0005(7)
C4 0.0225(9) 0.0198(9) 0.0269(9) 0.0015(7) 0.0116(7) 0.0012(7)
C5 0.0214(8) 0.0193(8) 0.0260(9) 0.0036(7) 0.0064(7) -0.0015(7)
C6 0.0205(8) 0.0158(8) 0.0241(9) 0.0026(7) 0.0052(7) -0.0037(6)
C7 0.0241(9) 0.0230(9) 0.0240(9) -0.0005(7) 0.0085(7) -0.0032(7)
C8 0.0232(9) 0.0238(9) 0.0256(9) 0.0003(7) 0.0065(7) -0.0010(7)
C9 0.0268(9) 0.0293(10) 0.0241(9) 0.0004(7) 0.0066(7) -0.0044(8)
C10 0.0301(10) 0.0400(12) 0.0271(10) -0.0035(8) 0.0043(8) -0.0051(9)
C11 0.0235(9) 0.0168(8) 0.0231(9) 0.0020(7) 0.0064(7) 0.0032(7)
C12 0.0246(9) 0.0238(9) 0.0248(9) -0.0003(7) 0.0101(7) 0.0037(7)
C13 0.0206(9) 0.0274(10) 0.0326(10) -0.0040(8) 0.0079(7) 0.0038(7)
C14 0.0275(10) 0.0244(10) 0.0296(10) -0.0040(8) 0.0031(8) 0.0070(7)
C15 0.0300(10) 0.0302(10) 0.0223(9) 0.0007(7) 0.0083(7) 0.0069(8)
C16 0.0235(9) 0.0281(10) 0.0251(9) 0.0035(7) 0.0089(7) 0.0034(7)
C17 0.0331(11) 0.0377(12) 0.0385(12) -0.0108(9) -0.0006(9) 0.0103(9)
N4 0.0152(6) 0.0153(7) 0.0188(7) -0.0011(5) 0.0048(5) -0.0010(5)
C19 0.0132(7) 0.0162(8) 0.0194(8) 0.0014(6) 0.0027(6) -0.0030(6)
C20 0.0155(8) 0.0230(9) 0.0225(9) -0.0032(7) 0.0044(6) -0.0001(6)
C21 0.0191(8) 0.0295(10) 0.0232(9) -0.0065(7) 0.0061(7) 0.0000(7)
C22 0.0198(8) 0.0268(9) 0.0168(8) -0.0015(7) 0.0023(6) -0.0016(7)
C23 0.0164(8) 0.0177(8) 0.0176(8) 0.0013(6) 0.0017(6) -0.0034(6)
C24 0.0182(8) 0.0187(8) 0.0185(8) -0.0009(6) 0.0020(6) -0.0006(6)
C25 0.0195(8) 0.0212(9) 0.0193(8) 0.0012(7) 0.0022(6) -0.0014(7)
C26 0.0188(8) 0.0243(9) 0.0213(9) 0.0019(7) 0.0001(7) 0.0005(7)
C27 0.0263(9) 0.0334(11) 0.0262(10) 0.0005(8) -0.0049(8) 0.0012(8)
C28 0.0170(8) 0.0153(8) 0.0180(8) 0.0007(6) 0.0035(6) -0.0034(6)
C29 0.0174(8) 0.0228(9) 0.0214(8) -0.0029(7) 0.0053(6) 0.0001(6)
C30 0.0204(8) 0.0230(9) 0.0171(8) -0.0034(7) 0.0038(6) -0.0015(7)
C31 0.0174(8) 0.0184(8) 0.0198(8) 0.0010(6) 0.0027(6) -0.0028(6)
C32 0.0167(8) 0.0194(8) 0.0207(8) -0.0002(6) 0.0058(6) -0.0004(6)
C33 0.0198(8) 0.0194(8) 0.0164(8) -0.0001(6) 0.0056(6) -0.0018(6)
C34 0.0192(8) 0.0264(9) 0.0201(8) 0.0001(7) 0.0036(7) -0.0007(7)

loop_
_atom_type_symbol
_atom_type_description
_atom_type_scat_dispersion_real
_atom_type_scat_dispersion_imag
_atom_type_scat_source
C C 0.0033 0.0016 'International Tables Vol C Tables 4.2.6.8 and 6.1.1.4'
H H 0.0000 0.0000 'International Tables Vol C Tables 4.2.6.8 and 6.1.1.4'
N N 0.0061 0.0033 'International Tables Vol C Tables 4.2.6.8 and 6.1.1.4'
F F 0.0171 0.0103 'International Tables Vol C Tables 4.2.6.8 and 6.1.1.4'

loop_
_geom_angle_atom_site_label_1
_geom_angle_atom_site_label_2
_geom_angle_atom_site_label_3
_geom_angle
N2 C1 C2 108.20(16)
N2 C1 C11 120.62(15)
C2 C1 C11 131.10(16)
N3 N2 C1 110.61(14)
N2 N3 N1 106.25(14)
N5 C18 C19 108.22(14)
N5 C18 C28 120.56(15)
C19 C18 C28 131.19(15)
N6 N5 C18 110.83(14)
N5 N6 N4 106.32(13)
N3 N1 C2 111.18(14)
N3 N1 C6 123.72(15)
C2 N1 C6 125.05(15)
N1 C2 C1 103.76(15)
N1 C2 C3 117.93(15)
C1 C2 C3 138.24(17)
C4 C3 C2 118.27(16)
C4 C3 H3A 120.9
C2 C3 H3A 120.9
C3 C4 C5 121.36(16)
C3 C4 H4A 119.3
C5 C4 H4A 119.3
C6 C5 C4 121.48(17)
C6 C5 H5A 119.3
C4 C5 H5A 119.3
C5 C6 N1 115.88(16)
C5 C6 C7 127.43(16)
N1 C6 C7 116.63(15)
C6 C7 C8 114.36(15)
C6 C7 H7A 108.7
C8 C7 H7A 108.7
C6 C7 H7B 108.7
C8 C7 H7B 108.7
H7A C7 H7B 107.6
C7 C8 C9 112.74(15)
C7 C8 H8A 109.0
C9 C8 H8A 109.0
C7 C8 H8B 109.0
C9 C8 H8B 109.0
H8A C8 H8B 107.8
C10 C9 C8 112.07(16)
C10 C9 H9A 109.2
C8 C9 H9A 109.2
C10 C9 H9B 109.2
C8 C9 H9B 109.2
H9A C9 H9B 107.9
C9 C10 H10B 109.5
C9 C10 H10C 109.5
H10B C10 H10C 109.5
C9 C10 H10D 109.5
H10B C10 H10D 109.5
H10C C10 H10D 109.5
C12 C11 C16 118.59(17)
C12 C11 C1 119.05(16)
C16 C11 C1 122.36(16)
C13 C12 C11 120.91(17)
C13 C12 H12A 119.5
C11 C12 H12A 119.5
C12 C13 C14 119.87(17)
C12 C13 H12B 120.1
C14 C13 H12B 120.1
C15 C14 C13 120.06(17)
C15 C14 C17 120.07(18)
C13 C14 C17 119.81(18)
C16 C15 C14 120.06(17)
C16 C15 H15A 120.0
C14 C15 H15A 120.0
C15 C16 C11 120.50(17)
C15 C16 H16A 119.8
C11 C16 H16A 119.8
F3 C17 F1* 128.7(4)
F3 C17 F2 117.2(4)
F1* C17 F2 39.7(3)
F3 C17 F3* 40.0(3)
F1* C17 F3* 116.4(4)
F2 C17 F3* 136.9(4)
F3 C17 F1' 117.8(4)
F1* C17 F1' 32.1(3)
F2 C17 F1' 71.3(3)
F3* C17 F1' 89.3(3)
F3 C17 F3' 19.9(3)
F1* C17 F3' 126.3(4)
F2 C17 F3' 130.5(3)
F3* C17 F3' 20.2(3)
F1' C17 F3' 105.3(3)
F3 C17 F2' 85.6(3)
F1* C17 F2' 74.1(3)
F2 C17 F2' 36.9(3)
F3* C17 F2' 120.3(3)
F1' C17 F2' 102.6(3)
F3' C17 F2' 103.9(3)
F3 C17 F2* 60.0(3)
F1* C17 F2* 103.1(4)
F2 C17 F2* 67.2(3)
F3* C17 F2* 99.4(3)
F1' C17 F2* 127.3(3)
F3' C17 F2* 79.9(3)
F2' C17 F2* 30.3(2)
F3 C17 F1 105.6(4)
F1* C17 F1 60.2(3)
F2 C17 F1 99.6(4)
F3* C17 F1 68.4(3)
F1' C17 F1 28.4(2)
F3' C17 F1 87.7(3)
F2' C17 F1 129.3(3)
F2* C17 F1 146.4(3)
F3 C17 C14 116.0(3)
F1* C17 C14 115.3(3)
F2 C17 C14 110.7(3)
F3* C17 C14 112.4(3)
F1' C17 C14 116.1(2)
F3' C17 C14 114.2(3)
F2' C17 C14 113.4(2)
F2* C17 C14 108.1(2)
F1 C17 C14 105.5(2)
N6 N4 C19 111.26(13)
N6 N4 C23 123.77(14)
C19 N4 C23 124.97(14)
N4 C19 C18 103.36(14)
N4 C19 C20 117.71(15)
C18 C19 C20 138.91(16)
C21 C20 C19 118.38(16)
C21 C20 H20B 120.8
C19 C20 H20B 120.8
C20 C21 C22 121.46(16)
C20 C21 H21C 119.3
C22 C21 H21C 119.3
C23 C22 C21 121.20(16)
C23 C22 H22A 119.4
C21 C22 H22A 119.4
C22 C23 N4 116.24(15)
C22 C23 C24 127.17(15)
N4 C23 C24 116.54(14)
C23 C24 C25 113.98(14)
C23 C24 H24B 108.8
C25 C24 H24B 108.8
C23 C24 H24C 108.8
C25 C24 H24C 108.8
H24B C24 H24C 107.7
C26 C25 C24 112.28(14)
C26 C25 H25C 109.1
C24 C25 H25C 109.1
C26 C25 H25D 109.1
C24 C25 H25D 109.1
H25C C25 H25D 107.9
C25 C26 C27 112.20(15)
C25 C26 H26B 109.2
C27 C26 H26B 109.2
C25 C26 H26C 109.2
C27 C26 H26C 109.2
H26B C26 H26C 107.9
C26 C27 H27A 109.5
C26 C27 H27B 109.5
H27A C27 H27B 109.5
C26 C27 H27C 109.5
H27A C27 H27C 109.5
H27B C27 H27C 109.5
C33 C28 C29 118.34(15)
C33 C28 C18 121.74(15)
C29 C28 C18 119.91(15)
C30 C29 C28 120.88(16)
C30 C29 H29B 119.6
C28 C29 H29B 119.6
C29 C30 C31 119.81(16)
C29 C30 H30B 120.1
C31 C30 H30B 120.1
C32 C31 C30 120.17(15)
C32 C31 C34 119.44(15)
C30 C31 C34 120.31(15)
C31 C32 C33 119.70(15)
C31 C32 H32A 120.1
C33 C32 H32A 120.1
C32 C33 C28 121.04(15)
C32 C33 H33B 119.5
C28 C33 H33B 119.5
F5 C34 F6 106.59(14)
F5 C34 F4 105.63(14)
F6 C34 F4 106.44(15)
F5 C34 C31 112.94(14)
F6 C34 C31 112.73(14)
F4 C34 C31 111.99(15)

loop_
_geom_bond_atom_site_label_1
_geom_bond_atom_site_label_2
_geom_bond_distance
F1 C17 1.497(6)
F2 C17 1.275(5)
F3 C17 1.254(7)
F1' C17 1.330(4)
F2' C17 1.377(4)
F3' C17 1.371(6)
F1* C17 1.269(5)
F2* C17 1.465(6)
F3* C17 1.312(7)
F4 C34 1.344(2)
F5 C34 1.337(2)
F6 C34 1.342(2)
C1 N2 1.357(2)
C1 C2 1.396(2)
C1 C11 1.472(3)
N2 N3 1.323(2)
N3 N1 1.362(2)
C18 N5 1.357(2)
C18 C19 1.402(2)
C18 C28 1.471(2)
N5 N6 1.3188(19)
N6 N4 1.3626(19)
N1 C2 1.378(2)
N1 C6 1.388(2)
C2 C3 1.421(2)
C3 C4 1.362(3)
C3 H3A 0.9500
C4 C5 1.423(3)
C4 H4A 0.9500
C5 C6 1.362(3)
C5 H5A 0.9500
C6 C7 1.501(2)
C7 C8 1.522(2)
C7 H7A 0.9900
C7 H7B 0.9900
C8 C9 1.526(3)
C8 H8A 0.9900
C8 H8B 0.9900
C9 C10 1.524(3)
C9 H9A 0.9900
C9 H9B 0.9900
C10 H10B 0.9800
C10 H10C 0.9800
C10 H10D 0.9800
C11 C12 1.398(2)
C11 C16 1.403(3)
C12 C13 1.385(3)
C12 H12A 0.9500
C13 C14 1.392(3)
C13 H12B 0.9500
C14 C15 1.389(3)
C14 C17 1.500(3)
C15 C16 1.389(3)
C15 H15A 0.9500
C16 H16A 0.9500
N4 C19 1.383(2)
N4 C23 1.386(2)
C19 C20 1.417(2)
C20 C21 1.366(2)
C20 H20B 0.9500
C21 C22 1.421(2)
C21 H21C 0.9500
C22 C23 1.360(2)
C22 H22A 0.9500
C23 C24 1.500(2)
C24 C25 1.527(2)
C24 H24B 0.9900
C24 H24C 0.9900
C25 C26 1.523(2)
C25 H25C 0.9900
C25 H25D 0.9900
C26 C27 1.526(2)
C26 H26B 0.9900
C26 H26C 0.9900
C27 H27A 0.9800
C27 H27B 0.9800
C27 H27C 0.9800
C28 C33 1.399(2)
C28 C29 1.403(2)
C29 C30 1.386(2)
C29 H29B 0.9500
C30 C31 1.396(2)
C30 H30B 0.9500
C31 C32 1.389(2)
C31 C34 1.497(2)
C32 C33 1.390(2)
C32 H32A 0.9500
C33 H33B 0.9500

loop_
_geom_torsion_atom_site_label_1
_geom_torsion_atom_site_label_2
_geom_torsion_atom_site_label_3
_geom_torsion_atom_site_label_4
_geom_torsion
C2 C1 N2 N3 -0.1(2)
C11 C1 N2 N3 176.97(15)
C1 N2 N3 N1 -0.07(19)
C19 C18 N5 N6 0.29(19)
C28 C18 N5 N6 178.58(14)
C18 N5 N6 N4 -0.20(18)
N2 N3 N1 C2 0.26(19)
N2 N3 N1 C6 -177.29(15)
N3 N1 C2 C1 -0.33(18)
C6 N1 C2 C1 177.18(15)
N3 N1 C2 C3 -177.76(15)
C6 N1 C2 C3 -0.3(2)
N2 C1 C2 N1 0.28(18)
C11 C1 C2 N1 -176.42(17)
N2 C1 C2 C3 176.9(2)
C11 C1 C2 C3 0.2(4)
N1 C2 C3 C4 -0.8(2)
C1 C2 C3 C4 -177.0(2)
C2 C3 C4 C5 0.4(3)
C3 C4 C5 C6 1.1(3)
C4 C5 C6 N1 -2.0(2)
C4 C5 C6 C7 174.94(17)
N3 N1 C6 C5 178.84(16)
C2 N1 C6 C5 1.6(2)
N3 N1 C6 C7 1.6(2)
C2 N1 C6 C7 -175.64(15)
C5 C6 C7 C8 10.4(3)
N1 C6 C7 C8 -172.66(15)
C6 C7 C8 C9 -173.37(15)
C7 C8 C9 C10 -171.53(17)
N2 C1 C11 C12 -25.5(2)
C2 C1 C11 C12 150.89(19)
N2 C1 C11 C16 154.30(17)
C2 C1 C11 C16 -29.3(3)
C16 C11 C12 C13 -1.3(3)
C1 C11 C12 C13 178.52(17)
C11 C12 C13 C14 -0.1(3)
C12 C13 C14 C15 1.4(3)
C12 C13 C14 C17 -175.89(18)
C13 C14 C15 C16 -1.3(3)
C17 C14 C15 C16 176.01(19)
C14 C15 C16 C11 -0.1(3)
C12 C11 C16 C15 1.4(3)
C1 C11 C16 C15 -178.38(17)
C15 C14 C17 F3 21.5(4)
C13 C14 C17 F3 -161.2(3)
C15 C14 C17 F1* -158.1(4)
C13 C14 C17 F1* 19.2(5)
C15 C14 C17 F2 -115.1(4)
C13 C14 C17 F2 62.2(4)
C15 C14 C17 F3* 65.4(4)
C13 C14 C17 F3* -117.3(3)
C15 C14 C17 F1' 166.2(3)
C13 C14 C17 F1' -16.5(4)
C15 C14 C17 F3' 43.5(3)
C13 C14 C17 F3' -139.2(3)
C15 C14 C17 F2' -75.3(3)
C13 C14 C17 F2' 102.0(3)
C15 C14 C17 F2* -43.3(3)
C13 C14 C17 F2* 134.0(3)
C15 C14 C17 F1 138.0(3)
C13 C14 C17 F1 -44.7(3)
N5 N6 N4 C19 0.03(17)
N5 N6 N4 C23 179.82(14)
N6 N4 C19 C18 0.14(17)
C23 N4 C19 C18 -179.65(15)
N6 N4 C19 C20 178.81(14)
C23 N4 C19 C20 -1.0(2)
N5 C18 C19 N4 -0.25(17)
C28 C18 C19 N4 -178.29(16)
N5 C18 C19 C20 -178.5(2)
C28 C18 C19 C20 3.5(3)
N4 C19 C20 C21 1.8(2)
C18 C19 C20 C21 179.9(2)
C19 C20 C21 C22 -0.7(3)
C20 C21 C22 C23 -1.4(3)
C21 C22 C23 N4 2.3(2)
C21 C22 C23 C24 -174.97(17)
N6 N4 C23 C22 179.15(15)
C19 N4 C23 C22 -1.1(2)
N6 N4 C23 C24 -3.3(2)
C19 N4 C23 C24 176.44(15)
C22 C23 C24 C25 -4.0(3)
N4 C23 C24 C25 178.83(14)
C23 C24 C25 C26 174.77(14)
C24 C25 C26 C27 178.49(15)
N5 C18 C28 C33 -169.81(15)
C19 C18 C28 C33 8.0(3)
N5 C18 C28 C29 8.8(2)
C19 C18 C28 C29 -173.41(17)
C33 C28 C29 C30 2.4(3)
C18 C28 C29 C30 -176.25(16)
C28 C29 C30 C31 -0.2(3)
C29 C30 C31 C32 -1.8(3)
C29 C30 C31 C34 174.74(16)
C30 C31 C32 C33 1.6(3)
C34 C31 C32 C33 -174.98(15)
C31 C32 C33 C28 0.6(3)
C29 C28 C33 C32 -2.6(2)
C18 C28 C33 C32 176.00(15)
C32 C31 C34 F5 -30.7(2)
C30 C31 C34 F5 152.76(16)
C32 C31 C34 F6 -151.59(16)
C30 C31 C34 F6 31.9(2)
C32 C31 C34 F4 88.4(2)
C30 C31 C34 F4 -88.1(2)
